data_1565193
loop_
_publ_author_name
'Lindh, Linnea'
'Gordivska, Olga'
'Persson, Samuel'
'Michaels, Hannes'
'Fan, Hao'
'Chabera, Pavel'
'Rosemann, Nils W.'
'Gupta, Arvind Kumar'
'Benesperi, Iacopo'
'Uhlig, Jens'
'Prakash, Om'
'Sheibani, Esmaeil'
'Kj&#x00E6;r, Kasper Skov'
'Boschloo, Gerrit'
'Yartsev, Arkady'
'Freitag, Marina'
'Lomoth, Reiner'
'Persson, Petter'
'W\"arnmark, Kenneth'

_publ_section_title
;
 &#x000D; Dye-Sensitized Solar Cells based on Fe N-heterocyclic Carbene
 Photosensitizers with Improved Rod-like Push-Pull Functionality&#x000D;
;
_journal_name_full 'Chemical Science'
_journal_paper_doi 10.1039/D1SC02963K
_journal_year 2021
_chemical_formula_moiety 'C41 H39 Fe N11 O2, 1.25(Cl), 1.5(F6 P), F P0.25, F2 P0.25'
_chemical_formula_sum 'C41 H39 Cl1.25 F12 Fe N11 O2 P2'
_chemical_formula_weight 1107.93
_space_group_crystal_system tetragonal
_space_group_IT_number 85
_space_group_name_Hall '-P 4a'
_space_group_name_H-M_alt 'P 4/n :2'
_atom_sites_solution_hydrogens geom
_audit_creation_date 2020-12-11
_audit_creation_method
;
Olex2 1.3
(compiled 2020.11.12 svn.r5f609507 for OlexSys, GUI svn.r6226)
;
_audit_update_record
;
2020-12-15 deposited with the CCDC.	2021-11-11 downloaded from the CCDC.
;
_cell_angle_alpha 90
_cell_angle_beta 90
_cell_angle_gamma 90
_cell_formula_units_Z 8
_cell_length_a 23.6142(13)
_cell_length_b 23.6142(13)
_cell_length_c 18.337(2)
_cell_measurement_reflns_used 1962
_cell_measurement_temperature 295
_cell_measurement_theta_max 17.0410
_cell_measurement_theta_min 3.7190
_cell_volume 10225.3(14)
_computing_cell_refinement 'CrysAlisPro 1.171.40.53 (Rigaku OD, 2019)'
_computing_data_collection 'CrysAlisPro 1.171.40.53 (Rigaku OD, 2019)'
_computing_data_reduction 'CrysAlisPro 1.171.40.53 (Rigaku OD, 2019)'
_computing_molecular_graphics 'Olex2 1.3 (Dolomanov et al., 2009)'
_computing_publication_material 'Olex2 1.3 (Dolomanov et al., 2009)'
_computing_structure_refinement 'SHELXL 2018/3 (Sheldrick, 2015)'
_diffrn_ambient_temperature 295
_diffrn_measured_fraction_theta_full 0.997
_diffrn_measured_fraction_theta_max 0.997
_diffrn_measurement_device_type 'Xcalibur, EosS2'
_diffrn_measurement_method '\f and \w scans'
_diffrn_radiation_type MoK\a
_diffrn_radiation_wavelength 0.71073
_diffrn_reflns_av_R_equivalents 0.2243
_diffrn_reflns_av_unetI/netI 0.2292
_diffrn_reflns_Laue_measured_fraction_full 0.997
_diffrn_reflns_Laue_measured_fraction_max 0.997
_diffrn_reflns_limit_h_max 28
_diffrn_reflns_limit_h_min -27
_diffrn_reflns_limit_k_max 24
_diffrn_reflns_limit_k_min -25
_diffrn_reflns_limit_l_max 21
_diffrn_reflns_limit_l_min -21
_diffrn_reflns_number 50975
_diffrn_reflns_point_group_measured_fraction_full 0.997
_diffrn_reflns_point_group_measured_fraction_max 0.997
_diffrn_reflns_theta_full 24.995
_diffrn_reflns_theta_max 24.995
_diffrn_reflns_theta_min 3.303
_diffrn_standards_number 0
_exptl_absorpt_coefficient_mu 0.513
_exptl_absorpt_correction_T_max 1.00000
_exptl_absorpt_correction_T_min 0.09467
_exptl_absorpt_correction_type multi-scan
_exptl_absorpt_process_details SADABS
_exptl_crystal_colour 'clear dark red'
_exptl_crystal_colour_lustre clear
_exptl_crystal_colour_modifier dark
_exptl_crystal_colour_primary red
_exptl_crystal_density_diffrn 1.439
_exptl_crystal_description plate
_exptl_crystal_F_000 4506
_exptl_crystal_size_max 0.28
_exptl_crystal_size_mid 0.2
_exptl_crystal_size_min 0.14
_refine_diff_density_max 0.562
_refine_diff_density_min -0.508
_refine_diff_density_rms 0.097
_refine_ls_extinction_method none
_refine_ls_goodness_of_fit_ref 1.039
_refine_ls_hydrogen_treatment constr
_refine_ls_matrix_type full
_refine_ls_number_parameters 668
_refine_ls_number_reflns 8998
_refine_ls_number_restraints 48
_refine_ls_restrained_S_all 1.041
_refine_ls_R_factor_all 0.2442
_refine_ls_R_factor_gt 0.1417
_refine_ls_shift/su_max 0.000
_refine_ls_shift/su_mean 0.000
_refine_ls_structure_factor_coef Fsqd
_refine_ls_weighting_details 'w=1/[\s^2^(Fo^2^)+(0.1362P)^2^+26.3937P] where P=(Fo^2^+2Fc^2^)/3'
_refine_ls_weighting_scheme calc
_refine_ls_wR_factor_gt 0.2967
_refine_ls_wR_factor_ref 0.3565
_reflns_Friedel_coverage 0.000
_reflns_number_gt 3911
_reflns_number_total 8998
_reflns_threshold_expression 'I > 2\s(I)'
_cod_data_source_file d1sc02963k2.cif
_cod_data_source_block q1
_cod_original_cell_volume 10225.3(16)
_cod_original_sg_symbol_H-M 'P 4/n'
_cod_database_code 1565193
_shelx_shelxl_version_number 2018/3
_shelx_space_group_comment
;
The symmetry employed for this shelxl refinement is uniquely defined
by the following loop, which should always be used as a source of
symmetry information in preference to the above space-group names.
They are only intended as comments.
;
_shelx_estimated_absorpt_t_max 0.932
_shelx_estimated_absorpt_t_min 0.870
_olex2_refinement_description
;
1. Fixed Uiso
 At 1.2 times of:
  All C(H) groups
 At 1.5 times of:
  All C(H,H,H) groups, All O(H) groups
2. Uiso/Uaniso restraints and constraints
Uanis(C18) \\sim Ueq: with sigma of 0.005 and sigma for terminal atoms of 0.01
Uanis(C9) \\sim Ueq: with sigma of 0.005 and sigma for terminal atoms of 0.01
3. Rigid body (RIGU) restrains
 P2, F7, F8, F9
 with sigma for 1-2 distances of 0.004 and sigma for 1-3 distances of 0.004
 P4, F13, F14
 with sigma for 1-2 distances of 0.004 and sigma for 1-3 distances of 0.004
 P5, F15, F16
 with sigma for 1-2 distances of 0.004 and sigma for 1-3 distances of 0.004
4. Others
 Fixed Sof: F9(0.5) F10(0.5) F11(0.5) F12(0.5) F13(0.5) P3(0.25)
5.a Aromatic/amide H refined with riding coordinates:
 C3(H3), C4(H4), C6(H6), C7(H7), C10(H10), C11(H11), C13(H13), C14(H14),
 C17(H17), C20(H20), C21(H21), C22(H22), C26(H26), C27(H27), C30(H30), C31(H31),
  C33(H33), C34(H34), C35(H35), C38(H38)
5.b Tetrahedral OH refined with riding coordinates:
 O1(H1)
5.c Idealised Me refined as rotating group:
 C1(H1A,H1B,H1C), C15(H15A,H15B,H15C), C24(H24A,H24B,H24C), C28(H28A,H28B,
 H28C), C41(H41A,H41B,H41C), C42(H42A,H42B,H42C)
;
_smtbx_masks_void_probe_radius 1.0
_smtbx_masks_void_truncation_radius 1.2
_olex2_submission_special_instructions 'No special instructions were received'

loop_
_space_group_symop_operation_xyz
'x, y, z'
'-x+1/2, -y+1/2, z'
'-y+1/2, x, z'
'y, -x+1/2, z'
'-x, -y, -z'
'x-1/2, y-1/2, -z'
'y-1/2, -x, -z'
'-y, x-1/2, -z'

loop_
_atom_site_label
_atom_site_type_symbol
_atom_site_fract_x
_atom_site_fract_y
_atom_site_fract_z
_atom_site_U_iso_or_equiv
_atom_site_adp_type
_atom_site_occupancy
_atom_site_site_symmetry_order
_atom_site_calc_flag
_atom_site_refinement_flags_posn
_atom_site_refinement_flags_adp
_atom_site_refinement_flags_occupancy
_atom_site_disorder_assembly
_atom_site_disorder_group
C1 C 0.8853(8) 0.5484(7) -0.1948(7) 0.124(7) Uani 1 1 d . . . . .
H1A H 0.872895 0.528229 -0.237374 0.185 Uiso 1 1 calc R U . . .
H1B H 0.925921 0.548888 -0.193349 0.185 Uiso 1 1 calc R U . . .
H1C H 0.871321 0.586565 -0.196616 0.185 Uiso 1 1 calc R U . . .
C2 C 0.8626(7) 0.5191(7) -0.1267(7) 0.090(5) Uani 1 1 d . . . . .
C3 C 0.8210(6) 0.4790(6) -0.1276(7) 0.083(4) Uani 1 1 d . . . . .
H3 H 0.805548 0.467694 -0.171961 0.100 Uiso 1 1 calc R U . . .
C4 C 0.8019(5) 0.4553(5) -0.0654(7) 0.063(3) Uani 1 1 d . . . . .
H4 H 0.774006 0.427608 -0.068196 0.076 Uiso 1 1 calc R U . . .
C5 C 0.8218(5) 0.4706(4) 0.0015(6) 0.047(3) Uani 1 1 d . . . . .
C6 C 0.8619(6) 0.5108(6) 0.0048(7) 0.091(5) Uani 1 1 d . . . . .
H6 H 0.875496 0.523245 0.049607 0.109 Uiso 1 1 calc R U . . .
C7 C 0.8835(7) 0.5342(6) -0.0611(9) 0.105(6) Uani 1 1 d . . . . .
H7 H 0.912668 0.560580 -0.058836 0.126 Uiso 1 1 calc R U . . .
C9 C 0.7412(5) 0.4629(5) 0.0778(6) 0.055(3) Uani 1 1 d . U . . .
C10 C 0.7245(6) 0.5150(6) 0.0889(6) 0.069(4) Uani 1 1 d . . . . .
H10 H 0.751725 0.543499 0.088680 0.083 Uiso 1 1 calc R U . . .
C11 C 0.6693(8) 0.5302(6) 0.1008(6) 0.083(5) Uani 1 1 d . . . . .
H11 H 0.659351 0.568124 0.105372 0.100 Uiso 1 1 calc R U . . .
C12 C 0.6269(6) 0.4868(7) 0.1060(7) 0.067(4) Uani 1 1 d . . . . .
C13 C 0.6440(6) 0.4349(6) 0.0987(6) 0.062(3) Uani 1 1 d . . . . .
H13 H 0.617301 0.406090 0.102221 0.074 Uiso 1 1 calc R U . . .
C14 C 0.7002(5) 0.4201(6) 0.0859(6) 0.062(3) Uani 1 1 d . . . . .
H14 H 0.710546 0.382145 0.082700 0.075 Uiso 1 1 calc R U . . .
C15 C 0.5647(7) 0.5034(7) 0.1179(9) 0.120(6) Uani 1 1 d . . . . .
H15A H 0.561539 0.525627 0.161477 0.180 Uiso 1 1 calc R U . . .
H15B H 0.542139 0.469777 0.122594 0.180 Uiso 1 1 calc R U . . .
H15C H 0.551670 0.525089 0.076937 0.180 Uiso 1 1 calc R U . . .
C16 C 0.8322(5) 0.4203(4) 0.1166(5) 0.045(3) Uani 1 1 d . . . . .
C17 C 0.8846(5) 0.3984(5) 0.1017(6) 0.053(3) Uani 1 1 d . . . . .
H17 H 0.899889 0.401143 0.055073 0.063 Uiso 1 1 calc R U . . .
C18 C 0.9133(4) 0.3730(4) 0.1548(5) 0.034(2) Uani 1 1 d . U . . .
C19 C 0.8471(5) 0.3921(5) 0.2393(6) 0.056(3) Uani 1 1 d . . . . .
C20 C 0.8123(5) 0.4188(5) 0.1908(5) 0.059(3) Uani 1 1 d . . . . .
H20 H 0.778032 0.434950 0.204710 0.070 Uiso 1 1 calc R U . . .
C21 C 1.0015(6) 0.3429(5) 0.0854(6) 0.061(3) Uani 1 1 d . . . . .
H21 H 0.994696 0.355827 0.038293 0.073 Uiso 1 1 calc R U . . .
C22 C 1.0475(5) 0.3156(6) 0.1107(7) 0.073(4) Uani 1 1 d . . . . .
H22 H 1.078761 0.304723 0.083236 0.087 Uiso 1 1 calc R U . . .
C23 C 0.9912(5) 0.3252(4) 0.2066(6) 0.047(3) Uani 1 1 d . . . . .
C24 C 1.0828(5) 0.2776(6) 0.2293(7) 0.087(4) Uani 1 1 d . . . . .
H24A H 1.110277 0.260121 0.198022 0.130 Uiso 1 1 calc R U . . .
H24B H 1.064714 0.249207 0.258590 0.130 Uiso 1 1 calc R U . . .
H24C H 1.101246 0.304620 0.260391 0.130 Uiso 1 1 calc R U . . .
C25 C 0.8812(5) 0.3582(5) 0.3522(6) 0.059(3) Uani 1 1 d . . . . .
C26 C 0.7981(7) 0.4083(8) 0.3605(8) 0.125(7) Uani 1 1 d . . . . .
H26 H 0.766365 0.428920 0.346695 0.150 Uiso 1 1 calc R U . . .
C27 C 0.8133(7) 0.3957(11) 0.4271(8) 0.172(11) Uani 1 1 d . . . . .
H27 H 0.795088 0.406082 0.470025 0.207 Uiso 1 1 calc R U . . .
C28 C 0.8932(5) 0.3446(6) 0.4868(7) 0.083(4) Uani 1 1 d . . . . .
H28A H 0.909910 0.308240 0.477741 0.125 Uiso 1 1 calc R U . . .
H28B H 0.867363 0.341886 0.527031 0.125 Uiso 1 1 calc R U . . .
H28C H 0.922459 0.371446 0.498296 0.125 Uiso 1 1 calc R U . . .
C29 C 0.9152(4) 0.2559(4) 0.2894(6) 0.049(3) Uani 1 1 d . . . . .
C30 C 0.8788(6) 0.1679(6) 0.2811(7) 0.082(4) Uani 1 1 d . . . . .
H30 H 0.855154 0.138496 0.266558 0.099 Uiso 1 1 calc R U . . .
C31 C 0.9217(6) 0.1644(6) 0.3293(8) 0.076(4) Uani 1 1 d . . . . .
H31 H 0.933590 0.132430 0.354559 0.092 Uiso 1 1 calc R U . . .
C32 C 0.9858(4) 0.3975(5) 0.3326(5) 0.050(3) Uani 1 1 d . . . . .
C33 C 1.0513(5) 0.4303(5) 0.4172(7) 0.065(3) Uani 1 1 d . . . . .
H33 H 1.079029 0.431632 0.453258 0.078 Uiso 1 1 calc R U . . .
C34 C 1.0247(5) 0.4740(5) 0.3832(8) 0.074(4) Uani 1 1 d . . . . .
H34 H 1.031163 0.512159 0.392641 0.088 Uiso 1 1 calc R U . . .
C35 C 1.0691(4) 0.2985(4) 0.4482(5) 0.043(3) Uani 1 1 d . . . . .
H35 H 1.096936 0.319010 0.472394 0.052 Uiso 1 1 calc R U . . .
C36 C 1.0304(5) 0.3248(4) 0.4006(5) 0.041(3) Uani 1 1 d . . . . .
C37 C 0.9871(5) 0.2405(4) 0.3731(5) 0.045(3) Uani 1 1 d . . . . .
C38 C 1.0229(4) 0.2102(4) 0.4199(5) 0.045(3) Uani 1 1 d . . . . .
H38 H 1.019821 0.171240 0.425789 0.054 Uiso 1 1 calc R U . . .
C39 C 1.0637(4) 0.2420(4) 0.4572(5) 0.038(2) Uani 1 1 d . . . . .
C40 C 1.1043(5) 0.2133(5) 0.5101(6) 0.046(3) Uani 1 1 d . . . . .
C41 C 0.9494(6) 0.4896(5) 0.2917(7) 0.084(4) Uani 1 1 d . . . . .
H41A H 0.951420 0.480303 0.240796 0.126 Uiso 1 1 calc R U . . .
H41B H 0.960629 0.528276 0.298689 0.126 Uiso 1 1 calc R U . . .
H41C H 0.911207 0.484623 0.308592 0.126 Uiso 1 1 calc R U . . .
C42 C 0.8320(6) 0.2436(6) 0.2080(8) 0.093(5) Uani 1 1 d . . . . .
H42A H 0.820049 0.280546 0.223525 0.140 Uiso 1 1 calc R U . . .
H42B H 0.800313 0.218204 0.208772 0.140 Uiso 1 1 calc R U . . .
H42C H 0.846893 0.245858 0.159350 0.140 Uiso 1 1 calc R U . . .
Cl1 Cl 0.85195(12) 0.66823(13) 0.36624(16) 0.0626(9) Uani 1 1 d . . . . .
Cl2 Cl 1.250000 0.250000 0.4983(3) 0.0457(13) Uani 1 4 d S T P . .
F1 F 0.6186(5) 0.5304(5) 0.3906(5) 0.152(4) Uani 1 1 d . . . . .
F2 F 0.6030(4) 0.4678(4) 0.3035(7) 0.141(4) Uani 1 1 d . . . . .
F3 F 0.6397(5) 0.5502(4) 0.2811(5) 0.130(3) Uani 1 1 d . . . . .
F4 F 0.6910(3) 0.4719(4) 0.2710(4) 0.105(3) Uani 1 1 d . . . . .
F5 F 0.7062(4) 0.5338(5) 0.3594(7) 0.161(5) Uani 1 1 d . . . . .
F6 F 0.6711(5) 0.4486(5) 0.3794(6) 0.168(5) Uani 1 1 d . . . . .
F7 F 0.750000 0.750000 0.3402(11) 0.176(9) Uani 1 4 d S T P . .
F8 F 0.750000 0.750000 0.1820(15) 0.39(2) Uani 1 4 d S T P . .
F9 F 0.7480(11) 0.6741(14) 0.2660(13) 0.215(10) Uani 0.5 1 d . . P . .
F10 F 0.7556(8) 0.2987(7) 0.4870(8) 0.105(6) Uani 0.5 1 d . . P . .
F11 F 0.7549(7) 0.2982(8) 0.3634(7) 0.111(6) Uani 0.5 1 d . . P . .
F12 F 0.8191(6) 0.2401(8) 0.4242(9) 0.109(6) Uani 0.5 1 d . . P . .
F13 F 1.2196(7) 0.2993(9) 0.2604(9) 0.120(6) Uani 0.5 1 d . . P . .
F14 F 1.1993(7) 0.244(2) 0.3521(10) 0.352(16) Uani 1 1 d . . . . .
Fe1 Fe 0.94360(6) 0.33302(7) 0.29483(8) 0.0456(5) Uani 1 1 d . . . . .
N1 N 0.9666(4) 0.3470(4) 0.1464(4) 0.046(2) Uani 1 1 d . . . . .
N2 N 1.0404(4) 0.3064(4) 0.1850(5) 0.056(3) Uani 1 1 d . . . . .
N3 N 0.8377(4) 0.3855(5) 0.3152(5) 0.073(3) Uani 1 1 d . . . . .
N4 N 0.8620(4) 0.3639(6) 0.4202(5) 0.094(4) Uani 1 1 d . . . . .
N5 N 0.8978(3) 0.3686(4) 0.2220(4) 0.043(2) Uani 1 1 d . . . . .
N6 N 0.9910(3) 0.2962(3) 0.3632(4) 0.038(2) Uani 1 1 d . . . . .
N7 N 0.8764(4) 0.2225(4) 0.2577(5) 0.061(3) Uani 1 1 d . . . . .
N8 N 0.9444(3) 0.2184(4) 0.3333(5) 0.043(2) Uani 1 1 d . . . . .
N9 N 1.0265(4) 0.3827(4) 0.3843(4) 0.043(2) Uani 1 1 d . . . . .
N10 N 0.9864(4) 0.4532(4) 0.3320(5) 0.060(3) Uani 1 1 d . . . . .
N11 N 0.7989(4) 0.4488(4) 0.0667(5) 0.061(3) Uani 1 1 d . . . . .
O1 O 1.0969(4) 0.1610(3) 0.5179(4) 0.079(3) Uani 1 1 d . . . . .
H1 H 1.100399 0.152616 0.561104 0.118 Uiso 1 1 calc R U . . .
O2 O 1.1413(3) 0.2411(3) 0.5432(4) 0.0489(19) Uani 1 1 d . . . . .
P1 P 0.65482(15) 0.50024(15) 0.33217(18) 0.0634(10) Uani 1 1 d . . . . .
P2 P 0.750000 0.750000 0.2598(9) 0.265(10) Uani 1 4 d S T P . .
P3 P 0.750000 0.250000 0.4235(5) 0.068(3) Uani 0.5 2 d S T P . .
P4 P 1.250000 0.250000 0.3065(6) 0.114(3) Uani 1 4 d S T P . .
P5 P 0.750000 0.250000 0.000000 0.090(2) Uani 1 4 d S T P . .
F15 F 0.6919(5) 0.2787(6) 0.0160(9) 0.186(5) Uani 1 1 d . . . . .
F16 F 0.7600(8) 0.2821(6) 0.0741(8) 0.234(7) Uani 1 1 d . . . . .

loop_
_atom_site_aniso_label
_atom_site_aniso_U_11
_atom_site_aniso_U_22
_atom_site_aniso_U_33
_atom_site_aniso_U_23
_atom_site_aniso_U_13
_atom_site_aniso_U_12
C1 0.167(17) 0.150(15) 0.054(9) 0.063(10) 0.004(10) -0.057(13)
C2 0.116(13) 0.118(13) 0.035(8) 0.026(8) -0.017(8) -0.004(10)
C3 0.096(12) 0.104(12) 0.050(8) 0.017(8) 0.000(8) -0.016(9)
C4 0.079(9) 0.056(8) 0.055(8) 0.004(6) -0.018(7) -0.020(7)
C5 0.060(8) 0.043(7) 0.037(6) 0.017(5) -0.012(6) -0.007(5)
C6 0.120(13) 0.095(11) 0.057(9) 0.024(8) -0.013(9) -0.036(10)
C7 0.116(13) 0.098(12) 0.102(13) 0.045(10) 0.005(11) -0.045(10)
C9 0.061(5) 0.059(5) 0.044(5) 0.008(4) -0.003(4) 0.001(4)
C10 0.082(10) 0.073(10) 0.051(8) -0.005(7) 0.000(7) 0.013(8)
C11 0.136(15) 0.066(10) 0.047(8) -0.006(7) -0.013(9) 0.047(10)
C12 0.071(10) 0.081(11) 0.051(8) -0.011(7) -0.005(7) 0.027(9)
C13 0.088(10) 0.060(9) 0.038(7) 0.007(6) 0.006(6) 0.001(7)
C14 0.049(8) 0.088(10) 0.049(7) 0.018(7) -0.008(6) 0.019(7)
C15 0.110(14) 0.161(17) 0.089(12) -0.010(12) 0.025(10) 0.022(12)
C16 0.057(8) 0.053(7) 0.026(6) 0.016(5) -0.025(5) -0.014(6)
C17 0.050(8) 0.070(8) 0.038(7) 0.001(6) 0.012(6) 0.005(6)
C18 0.042(4) 0.032(4) 0.029(4) 0.012(3) -0.002(3) 0.007(3)
C19 0.053(8) 0.073(8) 0.041(7) 0.027(6) 0.011(6) 0.005(6)
C20 0.060(8) 0.086(9) 0.030(6) 0.018(6) -0.016(6) 0.004(6)
C21 0.090(10) 0.053(8) 0.039(7) -0.007(6) 0.008(7) 0.000(7)
C22 0.064(9) 0.102(11) 0.053(8) 0.013(8) 0.006(7) 0.028(8)
C23 0.058(8) 0.031(6) 0.053(7) -0.009(5) 0.002(6) -0.002(5)
C24 0.063(9) 0.112(12) 0.084(10) 0.012(9) -0.016(8) 0.030(8)
C25 0.042(7) 0.087(9) 0.047(7) 0.024(7) -0.005(6) 0.004(6)
C26 0.105(13) 0.22(2) 0.047(9) 0.026(11) 0.008(9) 0.094(13)
C27 0.104(14) 0.37(3) 0.045(9) 0.053(14) 0.038(9) 0.137(17)
C28 0.068(9) 0.126(12) 0.057(8) 0.024(8) 0.010(7) 0.016(8)
C29 0.045(7) 0.040(7) 0.061(8) 0.024(6) -0.007(6) -0.009(5)
C30 0.073(10) 0.081(11) 0.092(11) 0.028(8) -0.037(8) -0.015(7)
C31 0.079(10) 0.063(9) 0.088(10) 0.025(8) -0.002(8) -0.009(7)
C32 0.048(7) 0.073(9) 0.030(6) 0.026(6) -0.010(5) 0.001(6)
C33 0.064(9) 0.061(9) 0.068(9) 0.018(7) -0.009(7) -0.015(7)
C34 0.075(9) 0.047(8) 0.099(11) 0.017(8) -0.021(8) 0.003(7)
C35 0.038(6) 0.049(7) 0.042(6) -0.003(5) -0.004(5) -0.005(5)
C36 0.056(7) 0.030(6) 0.037(6) 0.004(5) 0.004(5) -0.002(5)
C37 0.071(8) 0.027(7) 0.037(6) -0.005(5) -0.001(6) 0.021(5)
C38 0.057(7) 0.041(7) 0.038(6) 0.002(5) 0.004(5) 0.003(5)
C39 0.067(7) 0.019(6) 0.027(5) -0.004(4) -0.004(5) 0.007(5)
C40 0.068(8) 0.028(7) 0.043(7) 0.022(5) 0.020(6) 0.007(5)
C41 0.093(11) 0.068(9) 0.090(10) 0.033(8) -0.033(9) -0.005(8)
C42 0.081(10) 0.104(12) 0.094(11) 0.012(9) -0.040(9) -0.007(8)
Cl1 0.058(2) 0.073(2) 0.0570(19) 0.0004(16) 0.0208(15) -0.0069(15)
Cl2 0.0400(18) 0.0400(18) 0.057(3) 0.000 0.000 0.000
F1 0.162(9) 0.193(11) 0.101(7) -0.026(7) 0.030(7) 0.062(8)
F2 0.077(6) 0.095(7) 0.252(13) -0.061(7) 0.016(7) -0.013(5)
F3 0.183(10) 0.099(7) 0.108(7) 0.016(6) -0.024(7) 0.009(6)
F4 0.095(6) 0.146(8) 0.073(5) -0.012(5) 0.003(5) 0.032(5)
F5 0.084(7) 0.160(9) 0.240(13) -0.094(9) -0.047(7) 0.001(6)
F6 0.229(12) 0.161(10) 0.115(8) 0.080(7) 0.069(8) 0.083(9)
F7 0.218(14) 0.218(14) 0.093(10) 0.000 0.000 0.000
F8 0.54(4) 0.54(4) 0.080(11) 0.000 0.000 0.000
F9 0.20(2) 0.322(17) 0.125(17) -0.072(14) 0.084(18) -0.08(2)
F10 0.116(12) 0.130(15) 0.070(11) -0.020(10) -0.007(10) -0.064(15)
F11 0.128(14) 0.157(16) 0.050(9) 0.036(10) 0.004(9) -0.045(12)
F12 0.062(11) 0.169(17) 0.096(12) -0.016(12) 0.003(9) 0.026(10)
F13 0.072(12) 0.197(18) 0.091(12) 0.058(11) -0.042(10) -0.043(10)
F14 0.184(13) 0.62(4) 0.254(16) 0.24(3) 0.051(11) -0.07(2)
Fe1 0.0431(10) 0.0589(11) 0.0348(9) 0.0126(8) -0.0056(7) 0.0013(8)
N1 0.047(6) 0.067(6) 0.023(4) 0.002(4) -0.009(4) 0.015(4)
N2 0.040(6) 0.081(7) 0.045(6) 0.001(5) 0.010(5) 0.006(5)
N3 0.048(7) 0.127(10) 0.044(6) 0.025(6) 0.009(5) 0.023(6)
N4 0.048(7) 0.203(14) 0.032(6) 0.038(7) 0.006(5) 0.047(8)
N5 0.032(5) 0.075(6) 0.021(5) 0.018(4) -0.004(4) 0.006(4)
N6 0.039(5) 0.039(6) 0.034(5) -0.005(4) -0.008(4) 0.001(4)
N7 0.057(7) 0.062(7) 0.064(7) 0.016(6) -0.021(5) 0.004(5)
N8 0.040(5) 0.044(6) 0.046(5) 0.001(4) -0.011(4) -0.008(4)
N9 0.060(6) 0.037(6) 0.031(5) 0.008(4) 0.010(4) 0.014(4)
N10 0.066(7) 0.061(7) 0.052(6) 0.018(5) -0.015(5) -0.017(5)
N11 0.044(6) 0.091(8) 0.048(6) 0.018(5) -0.016(5) 0.000(5)
O1 0.116(8) 0.061(6) 0.059(5) 0.012(5) -0.034(5) 0.008(5)
O2 0.052(5) 0.048(5) 0.047(5) 0.003(4) -0.008(4) -0.009(4)
P1 0.079(3) 0.059(2) 0.052(2) -0.0010(18) 0.0054(19) 0.0132(19)
P2 0.355(15) 0.355(15) 0.086(8) 0.000 0.000 0.000
P3 0.075(8) 0.071(7) 0.058(6) 0.000 0.000 -0.015(5)
P4 0.126(5) 0.126(5) 0.089(7) 0.000 0.000 0.000
P5 0.098(4) 0.098(4) 0.073(5) 0.000 0.000 0.000
F15 0.144(9) 0.199(12) 0.215(14) -0.058(11) 0.005(8) 0.044(8)
F16 0.296(18) 0.225(17) 0.182(11) -0.049(10) -0.076(14) 0.008(17)

loop_
_atom_type_symbol
_atom_type_description
_atom_type_scat_dispersion_real
_atom_type_scat_dispersion_imag
_atom_type_scat_source
C C 0.0033 0.0016 'International Tables Vol C Tables 4.2.6.8 and 6.1.1.4'
H H 0.0000 0.0000 'International Tables Vol C Tables 4.2.6.8 and 6.1.1.4'
Cl Cl 0.1484 0.1585 'International Tables Vol C Tables 4.2.6.8 and 6.1.1.4'
F F 0.0171 0.0103 'International Tables Vol C Tables 4.2.6.8 and 6.1.1.4'
Fe Fe 0.3463 0.8444 'International Tables Vol C Tables 4.2.6.8 and 6.1.1.4'
N N 0.0061 0.0033 'International Tables Vol C Tables 4.2.6.8 and 6.1.1.4'
O O 0.0106 0.0060 'International Tables Vol C Tables 4.2.6.8 and 6.1.1.4'
P P 0.1023 0.0942 'International Tables Vol C Tables 4.2.6.8 and 6.1.1.4'

loop_
_geom_angle_atom_site_label_1
_geom_angle_atom_site_label_2
_geom_angle_atom_site_label_3
_geom_angle
_geom_angle_site_symmetry_1
_geom_angle_site_symmetry_3
_geom_angle_publ_flag
H1A C1 H1B 109.5 . . ?
H1A C1 H1C 109.5 . . ?
H1B C1 H1C 109.5 . . ?
C2 C1 H1A 109.5 . . ?
C2 C1 H1B 109.5 . . ?
C2 C1 H1C 109.5 . . ?
C3 C2 C1 123.9(13) . . ?
C7 C2 C1 118.8(15) . . ?
C7 C2 C3 117.2(13) . . ?
C2 C3 H3 119.4 . . ?
C4 C3 C2 121.2(13) . . ?
C4 C3 H3 119.4 . . ?
C3 C4 H4 118.7 . . ?
C3 C4 C5 122.5(12) . . ?
C5 C4 H4 118.7 . . ?
C4 C5 N11 122.3(10) . . ?
C6 C5 C4 118.1(11) . . ?
C6 C5 N11 119.5(11) . . ?
C5 C6 H6 120.3 . . ?
C5 C6 C7 119.3(13) . . ?
C7 C6 H6 120.3 . . ?
C2 C7 C6 121.6(14) . . ?
C2 C7 H7 119.2 . . ?
C6 C7 H7 119.2 . . ?
C10 C9 C14 116.8(12) . . ?
C10 C9 N11 122.3(12) . . ?
C14 C9 N11 120.5(11) . . ?
C9 C10 H10 118.0 . . ?
C9 C10 C11 123.9(14) . . ?
C11 C10 H10 118.0 . . ?
C10 C11 H11 120.4 . . ?
C10 C11 C12 119.2(13) . . ?
C12 C11 H11 120.4 . . ?
C11 C12 C15 119.6(14) . . ?
C13 C12 C11 116.7(13) . . ?
C13 C12 C15 123.7(15) . . ?
C12 C13 H13 118.2 . . ?
C12 C13 C14 123.6(13) . . ?
C14 C13 H13 118.2 . . ?
C9 C14 H14 120.2 . . ?
C13 C14 C9 119.5(12) . . ?
C13 C14 H14 120.2 . . ?
C12 C15 H15A 109.5 . . ?
C12 C15 H15B 109.5 . . ?
C12 C15 H15C 109.5 . . ?
H15A C15 H15B 109.5 . . ?
H15A C15 H15C 109.5 . . ?
H15B C15 H15C 109.5 . . ?
C17 C16 C20 118.4(9) . . ?
C17 C16 N11 124.5(10) . . ?
N11 C16 C20 116.8(10) . . ?
C16 C17 H17 120.5 . . ?
C18 C17 C16 119.0(10) . . ?
C18 C17 H17 120.5 . . ?
C17 C18 N1 124.8(9) . . ?
N5 C18 C17 126.4(9) . . ?
N5 C18 N1 108.8(8) . . ?
C20 C19 N3 126.5(11) . . ?
N5 C19 C20 124.5(10) . . ?
N5 C19 N3 108.9(9) . . ?
C16 C20 H20 122.3 . . ?
C19 C20 C16 115.5(11) . . ?
C19 C20 H20 122.3 . . ?
C22 C21 H21 128.3 . . ?
C22 C21 N1 103.5(10) . . ?
N1 C21 H21 128.3 . . ?
C21 C22 H22 125.8 . . ?
C21 C22 N2 108.4(11) . . ?
N2 C22 H22 125.8 . . ?
N1 C23 Fe1 112.8(8) . . ?
N2 C23 Fe1 141.8(9) . . ?
N2 C23 N1 105.3(9) . . ?
H24A C24 H24B 109.5 . . ?
H24A C24 H24C 109.5 . . ?
H24B C24 H24C 109.5 . . ?
N2 C24 H24A 109.5 . . ?
N2 C24 H24B 109.5 . . ?
N2 C24 H24C 109.5 . . ?
N3 C25 Fe1 116.6(8) . . ?
N4 C25 Fe1 144.2(9) . . ?
N4 C25 N3 99.0(9) . . ?
C27 C26 H26 126.5 . . ?
C27 C26 N3 107.0(12) . . ?
N3 C26 H26 126.5 . . ?
C26 C27 H27 127.3 . . ?
C26 C27 N4 105.5(13) . . ?
N4 C27 H27 127.3 . . ?
H28A C28 H28B 109.5 . . ?
H28A C28 H28C 109.5 . . ?
H28B C28 H28C 109.5 . . ?
N4 C28 H28A 109.5 . . ?
N4 C28 H28B 109.5 . . ?
N4 C28 H28C 109.5 . . ?
N7 C29 Fe1 144.0(8) . . ?
N7 C29 N8 102.5(8) . . ?
N8 C29 Fe1 113.5(8) . . ?
C31 C30 H30 126.4 . . ?
C31 C30 N7 107.2(12) . . ?
N7 C30 H30 126.4 . . ?
C30 C31 H31 127.2 . . ?
C30 C31 N8 105.7(11) . . ?
N8 C31 H31 127.2 . . ?
N9 C32 Fe1 113.5(8) . . ?
N10 C32 Fe1 141.6(8) . . ?
N10 C32 N9 104.5(10) . . ?
C34 C33 H33 128.7 . . ?
C34 C33 N9 102.5(10) . . ?
N9 C33 H33 128.7 . . ?
C33 C34 H34 125.0 . . ?
C33 C34 N10 110.0(11) . . ?
N10 C34 H34 125.0 . . ?
C36 C35 H35 121.6 . . ?
C39 C35 H35 121.6 . . ?
C39 C35 C36 116.9(9) . . ?
N6 C36 C35 123.0(9) . . ?
N6 C36 N9 109.7(9) . . ?
N9 C36 C35 127.3(10) . . ?
N6 C37 C38 123.1(10) . . ?
N6 C37 N8 111.2(9) . . ?
N8 C37 C38 125.7(10) . . ?
C37 C38 H38 121.9 . . ?
C39 C38 C37 116.1(10) . . ?
C39 C38 H38 121.9 . . ?
C35 C39 C38 122.4(9) . . ?
C35 C39 C40 117.3(9) . . ?
C38 C39 C40 120.4(9) . . ?
O1 C40 C39 115.0(11) . . ?
O2 C40 C39 121.1(9) . . ?
O2 C40 O1 124.0(10) . . ?
H41A C41 H41B 109.5 . . ?
H41A C41 H41C 109.5 . . ?
H41B C41 H41C 109.5 . . ?
N10 C41 H41A 109.5 . . ?
N10 C41 H41B 109.5 . . ?
N10 C41 H41C 109.5 . . ?
H42A C42 H42B 109.5 . . ?
H42A C42 H42C 109.5 . . ?
H42B C42 H42C 109.5 . . ?
N7 C42 H42A 109.5 . . ?
N7 C42 H42B 109.5 . . ?
N7 C42 H42C 109.5 . . ?
F10 F10 F10 85.5(5) 8_656 7_666 ?
F10 F10 P3 51.7(7) 7_666 7_666 ?
F10 F10 P3 51.7(7) 8_656 7_666 ?
F12 F10 F10 86.9(14) 8_656 8_656 ?
F12 F10 F10 84.8(14) 8_656 7_666 ?
F12 F10 P3 52.0(7) 8_656 7_666 ?
P3 F10 F10 73.7(8) . 7_666 ?
P3 F10 F10 73.7(8) . 8_656 ?
P3 F10 F12 151.9(12) . 8_656 ?
P3 F10 P3 100.0(9) . 7_666 ?
P3 F12 F10 73.7(9) . 7_666 ?
P4 F13 F14 51.2(6) . 4_665 ?
F14 F14 F13 77.8(18) 3_645 3_645 ?
F14 F14 F13 103.9(9) 4_665 3_645 ?
F14 F14 F14 89.996(6) 3_645 4_665 ?
P4 F14 F13 58.5(10) . 3_645 ?
P4 F14 F14 54.5(4) . 3_645 ?
P4 F14 F14 54.5(4) . 4_665 ?
C25 Fe1 C23 156.9(5) . . ?
C25 Fe1 C29 93.1(5) . . ?
C25 Fe1 C32 87.5(5) . . ?
C25 Fe1 N5 79.1(4) . . ?
C29 Fe1 C23 93.8(4) . . ?
C29 Fe1 C32 158.1(4) . . ?
C32 Fe1 C23 94.2(4) . . ?
N5 Fe1 C23 78.0(4) . . ?
N5 Fe1 C29 100.4(4) . . ?
N5 Fe1 C32 101.2(4) . . ?
N6 Fe1 C23 99.3(4) . . ?
N6 Fe1 C25 103.6(4) . . ?
N6 Fe1 C29 78.9(4) . . ?
N6 Fe1 C32 79.7(4) . . ?
N6 Fe1 N5 177.2(4) . . ?
C21 N1 C18 130.3(9) . . ?
C23 N1 C18 117.5(8) . . ?
C23 N1 C21 112.0(9) . . ?
C22 N2 C24 122.4(10) . . ?
C23 N2 C22 110.6(10) . . ?
C23 N2 C24 126.9(10) . . ?
C25 N3 C19 114.4(9) . . ?
C26 N3 C19 131.6(11) . . ?
C26 N3 C25 113.2(10) . . ?
C25 N4 C27 115.1(10) . . ?
C25 N4 C28 124.3(10) . . ?
C27 N4 C28 120.1(11) . . ?
C18 N5 C19 116.2(8) . . ?
C18 N5 Fe1 122.9(7) . . ?
C19 N5 Fe1 120.9(6) . . ?
C36 N6 Fe1 121.2(7) . . ?
C37 N6 C36 118.5(9) . . ?
C37 N6 Fe1 120.2(7) . . ?
C29 N7 C30 113.2(9) . . ?
C29 N7 C42 123.6(10) . . ?
C30 N7 C42 123.0(11) . . ?
C31 N8 C29 111.4(9) . . ?
C37 N8 C29 116.1(9) . . ?
C37 N8 C31 132.5(10) . . ?
C32 N9 C33 112.3(9) . . ?
C32 N9 C36 115.8(9) . . ?
C36 N9 C33 131.4(9) . . ?
C32 N10 C34 110.7(10) . . ?
C32 N10 C41 126.8(10) . . ?
C34 N10 C41 122.1(11) . . ?
C5 N11 C9 114.0(9) . . ?
C16 N11 C5 121.3(9) . . ?
C16 N11 C9 124.5(9) . . ?
C40 O1 H1 109.5 . . ?
F1 P1 F3 86.6(6) . . ?
F1 P1 F4 177.6(6) . . ?
F2 P1 F1 91.5(6) . . ?
F2 P1 F3 89.4(6) . . ?
F2 P1 F4 88.6(5) . . ?
F2 P1 F6 89.8(7) . . ?
F3 P1 F4 91.0(5) . . ?
F5 P1 F1 88.5(6) . . ?
F5 P1 F2 178.6(7) . . ?
F5 P1 F3 89.2(6) . . ?
F5 P1 F4 91.3(6) . . ?
F5 P1 F6 91.6(7) . . ?
F6 P1 F1 96.4(6) . . ?
F6 P1 F3 176.9(6) . . ?
F6 P1 F4 85.9(5) . . ?
F7 P2 F9 86.4(10) . 2_665 ?
F7 P2 F9 86.4(10) . . ?
F7 P2 F9 86.4(10) . 3_655 ?
F7 P2 F9 86.4(10) . 4_565 ?
F8 P2 F7 180.0 . . ?
F8 P2 F9 93.6(10) . 2_665 ?
F8 P2 F9 93.6(10) . 4_565 ?
F8 P2 F9 93.6(10) . 3_655 ?
F8 P2 F9 93.6(10) . . ?
F9 P2 F9 89.77(13) 2_665 4_565 ?
F9 P2 F9 89.77(13) 2_665 3_655 ?
F9 P2 F9 173(2) 3_655 4_565 ?
F9 P2 F9 173(2) 2_665 . ?
F9 P2 F9 89.77(13) 3_655 . ?
F9 P2 F9 89.77(13) 4_565 . ?
F10 P3 F10 54.6(5) 2_655 8_656 ?
F10 P3 F10 70.4(10) 7_666 8_656 ?
F10 P3 F10 54.6(5) . 8_656 ?
F10 P3 F10 89.7(12) . 2_655 ?
F10 P3 F10 54.6(5) . 7_666 ?
F10 P3 F10 54.6(5) 2_655 7_666 ?
F10 P3 F12 90.8(10) . . ?
F10 P3 F12 88.6(10) 2_655 . ?
F10 P3 F12 88.6(10) . 2_655 ?
F10 P3 F12 90.8(10) 2_655 2_655 ?
F11 P3 F10 178.7(10) 2_655 . ?
F11 P3 F10 124.9(9) . 7_666 ?
F11 P3 F10 124.9(9) 2_655 8_656 ?
F11 P3 F10 178.7(10) . 2_655 ?
F11 P3 F10 124.2(8) 2_655 7_666 ?
F11 P3 F10 124.2(8) . 8_656 ?
F11 P3 F10 89.1(8) . . ?
F11 P3 F10 89.1(8) 2_655 2_655 ?
F11 P3 F11 92.2(13) . 2_655 ?
F11 P3 F12 92.0(10) 2_655 2_655 ?
F11 P3 F12 88.7(9) . 2_655 ?
F11 P3 F12 88.7(9) 2_655 . ?
F11 P3 F12 92.0(10) . . ?
F12 P3 F10 124.7(9) 2_655 7_666 ?
F12 P3 F10 54.4(7) . 7_666 ?
F12 P3 F10 54.4(7) 2_655 8_656 ?
F12 P3 F10 124.7(9) . 8_656 ?
F12 P3 F12 179.1(13) . 2_655 ?
F13 P4 F13 74.0(7) . 4_665 ?
F13 P4 F13 116.6(16) . 2_755 ?
F13 P4 F13 74.0(7) 3_645 2_755 ?
F13 P4 F13 74.0(7) 2_755 4_665 ?
F13 P4 F13 74.0(7) . 3_645 ?
F13 P4 F13 116.6(16) 3_645 4_665 ?
F14 P4 F13 70.3(12) . 3_645 ?
F14 P4 F13 70.3(12) 2_755 4_665 ?
F14 P4 F13 70.3(12) 4_665 . ?
F14 P4 F13 159(2) 3_645 . ?
F14 P4 F13 126(2) 2_755 . ?
F14 P4 F13 90.5(16) 2_755 2_755 ?
F14 P4 F13 159(2) 2_755 3_645 ?
F14 P4 F13 159(2) 4_665 2_755 ?
F14 P4 F13 90.5(16) 4_665 4_665 ?
F14 P4 F13 70.3(12) 3_645 2_755 ?
F14 P4 F13 159(2) . 4_665 ?
F14 P4 F13 126(2) . 2_755 ?
F14 P4 F13 90.5(16) . . ?
F14 P4 F13 126(2) 4_665 3_645 ?
F14 P4 F13 90.5(16) 3_645 3_645 ?
F14 P4 F13 126(2) 3_645 4_665 ?
F14 P4 F14 71.1(8) 2_755 3_645 ?
F14 P4 F14 71.1(8) 3_645 . ?
F14 P4 F14 71.1(8) 4_665 . ?
F14 P4 F14 110.6(16) 4_665 3_645 ?
F14 P4 F14 110.6(16) 2_755 . ?
F14 P4 F14 71.1(8) 2_755 4_665 ?
F15 P5 F15 92.0(2) . 7_665 ?
F15 P5 F15 92.0(2) 7_665 2_655 ?
F15 P5 F15 92.0(2) 8_655 2_655 ?
F15 P5 F15 158.2(12) 8_655 7_665 ?
F15 P5 F15 158.2(12) . 2_655 ?
F15 P5 F15 92.0(2) . 8_655 ?
F15 P5 F16 70.9(7) 8_655 2_655 ?
F15 P5 F16 85.1(9) 8_655 7_665 ?
F15 P5 F16 130.7(10) 2_655 8_655 ?
F15 P5 F16 76.1(9) 2_655 2_655 ?
F15 P5 F16 76.1(9) . . ?
F15 P5 F16 70.9(7) 2_655 7_665 ?
F15 P5 F16 130.7(10) . 7_665 ?
F15 P5 F16 70.9(7) . 8_655 ?
F15 P5 F16 76.1(9) 7_665 7_665 ?
F15 P5 F16 85.1(9) . 2_655 ?
F15 P5 F16 85.1(9) 7_665 8_655 ?
F15 P5 F16 85.1(9) 2_655 . ?
F15 P5 F16 130.7(10) 7_665 2_655 ?
F15 P5 F16 130.7(10) 8_655 . ?
F15 P5 F16 70.9(7) 7_665 . ?
F15 P5 F16 76.1(9) 8_655 8_655 ?
F16 P5 F16 138.2(8) . 8_655 ?
F16 P5 F16 138.2(8) 7_665 2_655 ?
F16 P5 F16 138.2(8) 8_655 2_655 ?
F16 P5 F16 138.2(8) . 7_665 ?
F16 P5 F16 60.6(12) 8_655 7_665 ?
F16 P5 F16 60.6(12) . 2_655 ?
P5 F16 F16 59.7(6) . 2_655 ?

loop_
_geom_bond_atom_site_label_1
_geom_bond_atom_site_label_2
_geom_bond_distance
_geom_bond_site_symmetry_2
_geom_bond_publ_flag
C1 H1A 0.9600 . ?
C1 H1B 0.9600 . ?
C1 H1C 0.9600 . ?
C1 C2 1.525(17) . ?
C2 C3 1.366(19) . ?
C2 C7 1.348(19) . ?
C3 H3 0.9300 . ?
C3 C4 1.348(16) . ?
C4 H4 0.9300 . ?
C4 C5 1.363(14) . ?
C5 C6 1.343(15) . ?
C5 N11 1.409(13) . ?
C6 H6 0.9300 . ?
C6 C7 1.422(18) . ?
C7 H7 0.9300 . ?
C9 C10 1.309(15) . ?
C9 C14 1.409(15) . ?
C9 N11 1.416(14) . ?
C10 H10 0.9300 . ?
C10 C11 1.370(17) . ?
C11 H11 0.9300 . ?
C11 C12 1.437(19) . ?
C12 C13 1.296(16) . ?
C12 C15 1.534(18) . ?
C13 H13 0.9300 . ?
C13 C14 1.393(15) . ?
C14 H14 0.9300 . ?
C15 H15A 0.9600 . ?
C15 H15B 0.9600 . ?
C15 H15C 0.9600 . ?
C16 C17 1.368(14) . ?
C16 C20 1.440(14) . ?
C16 N11 1.382(12) . ?
C17 H17 0.9300 . ?
C17 C18 1.329(13) . ?
C18 N1 1.409(12) . ?
C18 N5 1.289(11) . ?
C19 C20 1.367(14) . ?
C19 N3 1.418(13) . ?
C19 N5 1.357(13) . ?
C20 H20 0.9300 . ?
C21 H21 0.9300 . ?
C21 C22 1.345(15) . ?
C21 N1 1.394(13) . ?
C22 H22 0.9300 . ?
C22 N2 1.389(14) . ?
C23 Fe1 1.978(11) . ?
C23 N1 1.350(12) . ?
C23 N2 1.304(13) . ?
C24 H24A 0.9600 . ?
C24 H24B 0.9600 . ?
C24 H24C 0.9600 . ?
C24 N2 1.456(14) . ?
C25 Fe1 1.905(12) . ?
C25 N3 1.389(13) . ?
C25 N4 1.335(13) . ?
C26 H26 0.9300 . ?
C26 C27 1.306(18) . ?
C26 N3 1.361(15) . ?
C27 H27 0.9300 . ?
C27 N4 1.379(17) . ?
C28 H28A 0.9600 . ?
C28 H28B 0.9600 . ?
C28 H28C 0.9600 . ?
C28 N4 1.498(14) . ?
C29 Fe1 1.944(10) . ?
C29 N7 1.341(13) . ?
C29 N8 1.382(12) . ?
C30 H30 0.9300 . ?
C30 C31 1.347(16) . ?
C30 N7 1.359(15) . ?
C31 H31 0.9300 . ?
C31 N8 1.384(14) . ?
C32 Fe1 1.948(12) . ?
C32 N9 1.394(12) . ?
C32 N10 1.314(13) . ?
C33 H33 0.9300 . ?
C33 C34 1.360(15) . ?
C33 N9 1.404(13) . ?
C34 H34 0.9300 . ?
C34 N10 1.394(14) . ?
C35 H35 0.9300 . ?
C35 C36 1.407(13) . ?
C35 C39 1.349(13) . ?
C36 N6 1.340(12) . ?
C36 N9 1.402(12) . ?
C37 C38 1.401(13) . ?
C37 N6 1.330(12) . ?
C37 N8 1.351(12) . ?
C38 H38 0.9300 . ?
C38 C39 1.399(13) . ?
C39 C40 1.524(14) . ?
C40 O1 1.257(12) . ?
C40 O2 1.249(12) . ?
C41 H41A 0.9600 . ?
C41 H41B 0.9600 . ?
C41 H41C 0.9600 . ?
C41 N10 1.432(14) . ?
C42 H42A 0.9600 . ?
C42 H42B 0.9600 . ?
C42 H42C 0.9600 . ?
C42 N7 1.477(14) . ?
F1 P1 1.545(9) . ?
F2 P1 1.537(9) . ?
F3 P1 1.549(9) . ?
F4 P1 1.561(8) . ?
F5 P1 1.534(9) . ?
F6 P1 1.544(9) . ?
F7 P2 1.47(2) . ?
F8 P2 1.43(3) . ?
F9 P2 1.80(3) . ?
F10 F10 1.70(2) 8_656 ?
F10 F10 1.70(2) 7_666 ?
F10 F12 1.70(2) 8_656 ?
F10 P3 1.641(16) . ?
F10 P3 2.008(18) 7_666 ?
F11 P3 1.590(16) . ?
F12 P3 1.648(15) . ?
F13 F14 1.78(3) 4_665 ?
F13 P4 1.608(17) . ?
F14 F14 1.71(2) 4_665 ?
F14 F14 1.71(2) 3_645 ?
F14 P4 1.469(14) . ?
Fe1 N5 1.913(7) . ?
Fe1 N6 1.892(8) . ?
O1 H1 0.8200 . ?
P5 F15 1.557(11) 7_665 ?
P5 F15 1.557(11) 2_655 ?
P5 F15 1.557(11) 8_655 ?
P5 F15 1.557(11) . ?
P5 F16 1.574(13) . ?
P5 F16 1.574(13) 2_655 ?
P5 F16 1.574(13) 8_655 ?
P5 F16 1.574(13) 7_665 ?
F16 F16 1.59(3) 2_655 ?

loop_
_geom_hbond_atom_site_label_D
_geom_hbond_atom_site_label_H
_geom_hbond_atom_site_label_A
_geom_hbond_distance_DH
_geom_hbond_distance_HA
_geom_hbond_distance_DA
_geom_hbond_angle_DHA
_geom_hbond_site_symmetry_A
_geom_hbond_publ_flag
O1 H1 Cl1 0.82 2.09 2.728(8) 135.0 7_666 yes

loop_
_geom_torsion_atom_site_label_1
_geom_torsion_atom_site_label_2
_geom_torsion_atom_site_label_3
_geom_torsion_atom_site_label_4
_geom_torsion
_geom_torsion_site_symmetry_1
_geom_torsion_site_symmetry_2
_geom_torsion_site_symmetry_3
_geom_torsion_site_symmetry_4
_geom_torsion_publ_flag
C1 C2 C3 C4 -178.7(15) . . . . ?
C1 C2 C7 C6 176.5(15) . . . . ?
C2 C3 C4 C5 1(2) . . . . ?
C3 C2 C7 C6 -2(3) . . . . ?
C3 C4 C5 C6 0(2) . . . . ?
C3 C4 C5 N11 175.3(12) . . . . ?
C4 C5 C6 C7 -2(2) . . . . ?
C4 C5 N11 C9 -62.4(15) . . . . ?
C4 C5 N11 C16 122.5(12) . . . . ?
C5 C6 C7 C2 3(3) . . . . ?
C6 C5 N11 C9 112.6(13) . . . . ?
C6 C5 N11 C16 -62.5(16) . . . . ?
C7 C2 C3 C4 0(2) . . . . ?
C9 C10 C11 C12 4(2) . . . . ?
C10 C9 C14 C13 5.4(17) . . . . ?
C10 C9 N11 C5 -66.1(15) . . . . ?
C10 C9 N11 C16 108.8(14) . . . . ?
C10 C11 C12 C13 -0.3(19) . . . . ?
C10 C11 C12 C15 -178.9(12) . . . . ?
C11 C12 C13 C14 -0.4(19) . . . . ?
C12 C13 C14 C9 -2.2(18) . . . . ?
C14 C9 C10 C11 -6.4(19) . . . . ?
C14 C9 N11 C5 121.3(12) . . . . ?
C14 C9 N11 C16 -63.7(15) . . . . ?
C15 C12 C13 C14 178.1(12) . . . . ?
C16 C17 C18 N1 177.9(9) . . . . ?
C16 C17 C18 N5 -3.1(18) . . . . ?
C17 C16 C20 C19 -3.6(16) . . . . ?
C17 C16 N11 C5 -16.9(17) . . . . ?
C17 C16 N11 C9 168.5(11) . . . . ?
C17 C18 N1 C21 2.0(18) . . . . ?
C17 C18 N1 C23 177.2(10) . . . . ?
C17 C18 N5 C19 0.3(17) . . . . ?
C17 C18 N5 Fe1 -178.0(9) . . . . ?
C20 C16 C17 C18 4.7(16) . . . . ?
C20 C16 N11 C5 156.9(10) . . . . ?
C20 C16 N11 C9 -17.7(16) . . . . ?
C20 C19 N3 C25 -177.8(12) . . . . ?
C20 C19 N3 C26 -9(2) . . . . ?
C20 C19 N5 C18 0.8(17) . . . . ?
C20 C19 N5 Fe1 179.1(9) . . . . ?
C21 C22 N2 C23 2.0(15) . . . . ?
C21 C22 N2 C24 179.9(11) . . . . ?
C22 C21 N1 C18 177.6(11) . . . . ?
C22 C21 N1 C23 2.3(13) . . . . ?
C23 Fe1 N6 C36 89.1(8) . . . . ?
C23 Fe1 N6 C37 -88.5(8) . . . . ?
C25 Fe1 N6 C36 -88.2(8) . . . . ?
C25 Fe1 N6 C37 94.1(8) . . . . ?
C26 C27 N4 C25 4(3) . . . . ?
C26 C27 N4 C28 176.6(16) . . . . ?
C27 C26 N3 C19 -170.1(17) . . . . ?
C27 C26 N3 C25 -2(2) . . . . ?
C29 Fe1 N6 C36 -178.7(8) . . . . ?
C29 Fe1 N6 C37 3.6(8) . . . . ?
C30 C31 N8 C29 1.4(14) . . . . ?
C30 C31 N8 C37 178.7(11) . . . . ?
C31 C30 N7 C29 -1.3(16) . . . . ?
C31 C30 N7 C42 -175.7(12) . . . . ?
C32 Fe1 N6 C36 -3.4(8) . . . . ?
C32 Fe1 N6 C37 178.9(8) . . . . ?
C33 C34 N10 C32 1.7(15) . . . . ?
C33 C34 N10 C41 175.3(11) . . . . ?
C34 C33 N9 C32 -0.6(13) . . . . ?
C34 C33 N9 C36 -171.5(10) . . . . ?
C35 C36 N6 C37 2.1(14) . . . . ?
C35 C36 N6 Fe1 -175.6(7) . . . . ?
C35 C36 N9 C32 177.3(10) . . . . ?
C35 C36 N9 C33 -12.0(17) . . . . ?
C35 C39 C40 O1 178.3(10) . . . . ?
C35 C39 C40 O2 -0.6(14) . . . . ?
C36 C35 C39 C38 1.6(15) . . . . ?
C36 C35 C39 C40 -178.5(9) . . . . ?
C37 C38 C39 C35 -0.9(15) . . . . ?
C37 C38 C39 C40 179.2(9) . . . . ?
C38 C37 N6 C36 -1.3(15) . . . . ?
C38 C37 N6 Fe1 176.5(7) . . . . ?
C38 C37 N8 C29 -178.5(10) . . . . ?
C38 C37 N8 C31 4.4(19) . . . . ?
C38 C39 C40 O1 -1.8(14) . . . . ?
C38 C39 C40 O2 179.3(9) . . . . ?
C39 C35 C36 N6 -2.3(15) . . . . ?
C39 C35 C36 N9 178.0(9) . . . . ?
F10 F10 P3 F10 -45.0(5) 8_656 . . 2_655 ?
F10 F10 P3 F10 -90.0(10) 8_656 . . 7_666 ?
F10 F10 P3 F10 90.0(10) 7_666 . . 8_656 ?
F10 F10 P3 F10 45.0(5) 7_666 . . 2_655 ?
F10 F10 P3 F11 134.5(10) 8_656 . . . ?
F10 F10 P3 F11 -135.5(12) 7_666 . . . ?
F10 F10 P3 F12 45.8(10) 8_656 . . 2_655 ?
F10 F10 P3 F12 -43.6(12) 7_666 . . . ?
F10 F10 P3 F12 -133.6(11) 8_656 . . . ?
F10 F10 P3 F12 135.8(12) 7_666 . . 2_655 ?
F10 F12 P3 F10 -2.2(17) 7_666 . . 8_656 ?
F10 F12 P3 F10 43.7(10) 7_666 . . . ?
F10 F12 P3 F10 -46.0(11) 7_666 . . 2_655 ?
F10 F12 P3 F11 132.8(11) 7_666 . . . ?
F10 F12 P3 F11 -135.1(11) 7_666 . . 2_655 ?
F12 F10 P3 F10 3(2) 8_656 . . 2_655 ?
F12 F10 P3 F10 48(3) 8_656 . . 8_656 ?
F12 F10 P3 F10 -42(2) 8_656 . . 7_666 ?
F12 F10 P3 F11 -177(3) 8_656 . . . ?
F12 F10 P3 F12 -85(3) 8_656 . . . ?
F12 F10 P3 F12 94(3) 8_656 . . 2_655 ?
F13 F14 P4 F13 72.7(11) 3_645 . . . ?
F13 F14 P4 F13 113(4) 3_645 . . 4_665 ?
F13 F14 P4 F13 -51.4(14) 3_645 . . 2_755 ?
F13 F14 P4 F14 -98(2) 3_645 . . 3_645 ?
F13 F14 P4 F14 -158(2) 3_645 . . 2_755 ?
F13 F14 P4 F14 142(2) 3_645 . . 4_665 ?
F14 F13 P4 F13 -97(2) 4_665 . . 4_665 ?
F14 F13 P4 F13 138.9(19) 4_665 . . 3_645 ?
F14 F13 P4 F13 -158.8(19) 4_665 . . 2_755 ?
F14 F13 P4 F14 -46.6(18) 4_665 . . 2_755 ?
F14 F13 P4 F14 69.6(10) 4_665 . . . ?
F14 F13 P4 F14 96(4) 4_665 . . 3_645 ?
F14 F14 P4 F13 170.4(15) 3_645 . . . ?
F14 F14 P4 F13 167(2) 4_665 . . 2_755 ?
F14 F14 P4 F13 46.3(14) 3_645 . . 2_755 ?
F14 F14 P4 F13 -149(4) 3_645 . . 4_665 ?
F14 F14 P4 F13 -28(3) 4_665 . . 4_665 ?
F14 F14 P4 F13 -68.9(16) 4_665 . . . ?
F14 F14 P4 F13 -142(2) 4_665 . . 3_645 ?
F14 F14 P4 F13 98(2) 3_645 . . 3_645 ?
F14 F14 P4 F14 -60.3(5) 3_645 . . 2_755 ?
F14 F14 P4 F14 -120.7(10) 3_645 . . 4_665 ?
F14 F14 P4 F14 60.3(5) 4_665 . . 2_755 ?
F14 F14 P4 F14 120.7(10) 4_665 . . 3_645 ?
Fe1 C23 N1 C18 2.0(12) . . . . ?
Fe1 C23 N1 C21 178.0(7) . . . . ?
Fe1 C23 N2 C22 -179.1(10) . . . . ?
Fe1 C23 N2 C24 3(2) . . . . ?
Fe1 C25 N3 C19 -1.8(14) . . . . ?
Fe1 C25 N3 C26 -172.3(12) . . . . ?
Fe1 C25 N4 C27 169.3(16) . . . . ?
Fe1 C25 N4 C28 -3(3) . . . . ?
Fe1 C29 N7 C30 -178.5(12) . . . . ?
Fe1 C29 N7 C42 -4(2) . . . . ?
Fe1 C29 N8 C31 178.3(8) . . . . ?
Fe1 C29 N8 C37 0.5(12) . . . . ?
Fe1 C32 N9 C33 -172.5(7) . . . . ?
Fe1 C32 N9 C36 -0.1(11) . . . . ?
Fe1 C32 N10 C34 169.4(11) . . . . ?
Fe1 C32 N10 C41 -4(2) . . . . ?
N1 C18 N5 C19 179.4(9) . . . . ?
N1 C18 N5 Fe1 1.1(12) . . . . ?
N1 C21 C22 N2 -2.5(14) . . . . ?
N1 C23 N2 C22 -0.5(13) . . . . ?
N1 C23 N2 C24 -178.3(11) . . . . ?
N2 C23 N1 C18 -177.1(9) . . . . ?
N2 C23 N1 C21 -1.1(12) . . . . ?
N3 C19 C20 C16 179.2(11) . . . . ?
N3 C19 N5 C18 -177.7(9) . . . . ?
N3 C19 N5 Fe1 0.6(13) . . . . ?
N3 C25 N4 C27 -4.6(19) . . . . ?
N3 C25 N4 C28 -176.8(13) . . . . ?
N3 C26 C27 N4 -1(3) . . . . ?
N4 C25 N3 C19 174.3(11) . . . . ?
N4 C25 N3 C26 3.7(16) . . . . ?
N5 C18 N1 C21 -177.1(10) . . . . ?
N5 C18 N1 C23 -2.0(13) . . . . ?
N5 C19 C20 C16 0.9(18) . . . . ?
N5 C19 N3 C25 0.7(15) . . . . ?
N5 C19 N3 C26 169.1(16) . . . . ?
N6 C36 N9 C32 -2.4(12) . . . . ?
N6 C36 N9 C33 168.3(10) . . . . ?
N6 C37 C38 C39 0.6(15) . . . . ?
N6 C37 N8 C29 2.2(13) . . . . ?
N6 C37 N8 C31 -175.0(11) . . . . ?
N7 C29 N8 C31 -2.1(13) . . . . ?
N7 C29 N8 C37 -179.8(9) . . . . ?
N7 C30 C31 N8 -0.1(15) . . . . ?
N8 C29 N7 C30 2.1(13) . . . . ?
N8 C29 N7 C42 176.5(11) . . . . ?
N8 C37 C38 C39 -178.6(9) . . . . ?
N8 C37 N6 C36 178.1(8) . . . . ?
N8 C37 N6 Fe1 -4.2(11) . . . . ?
N9 C32 N10 C34 -1.9(13) . . . . ?
N9 C32 N10 C41 -175.2(11) . . . . ?
N9 C33 C34 N10 -0.6(14) . . . . ?
N9 C36 N6 C37 -178.2(8) . . . . ?
N9 C36 N6 Fe1 4.1(11) . . . . ?
N10 C32 N9 C33 1.6(12) . . . . ?
N10 C32 N9 C36 174.0(9) . . . . ?
N11 C5 C6 C7 -177.6(12) . . . . ?
N11 C9 C10 C11 -179.2(11) . . . . ?
N11 C9 C14 C13 178.3(10) . . . . ?
N11 C16 C17 C18 178.4(10) . . . . ?
N11 C16 C20 C19 -177.8(10) . . . . ?
P3 F10 P3 F10 0.002(3) 7_666 . . 2_655 ?
P3 F10 P3 F10 -45.0(5) 7_666 . . 7_666 ?
P3 F10 P3 F10 45.0(5) 7_666 . . 8_656 ?
P3 F10 P3 F11 179.5(10) 7_666 . . . ?
P3 F10 P3 F12 -88.6(10) 7_666 . . . ?
P3 F10 P3 F12 90.8(10) 7_666 . . 2_655 ?
F15 P5 F16 F16 -170.7(15) 7_665 . . 2_655 ?
F15 P5 F16 F16 -76.9(13) 2_655 . . 2_655 ?
F15 P5 F16 F16 92.1(14) . . . 2_655 ?
F15 P5 F16 F16 11.6(19) 8_655 . . 2_655 ?
F16 P5 F16 F16 130.81(17) 8_655 . . 2_655 ?
F16 P5 F16 F16 -130.81(17) 7_665 . . 2_655 ?

loop_
_smtbx_masks_void_nr
_smtbx_masks_void_average_x
_smtbx_masks_void_average_y
_smtbx_masks_void_average_z
_smtbx_masks_void_volume
_smtbx_masks_void_count_electrons
_smtbx_masks_void_content
1 0.000 0.000 0.000 30.2 3.7 ?
2 0.250 0.250 0.831 856.5 43.9 ?
3 0.000 0.500 0.000 30.2 3.7 ?
4 -0.250 0.750 0.169 856.5 43.9 ?
5 0.122 0.154 0.337 25.4 3.4 ?
6 0.154 0.378 0.337 25.4 3.4 ?
7 0.346 0.122 0.337 25.4 3.4 ?
8 0.378 0.346 0.337 25.4 3.4 ?
9 0.500 0.500 0.000 30.2 3.7 ?
10 0.500 1.000 0.000 30.2 3.7 ?
11 0.622 0.654 0.663 25.4 3.4 ?
12 0.654 0.878 0.663 25.4 3.4 ?
13 0.846 0.622 0.663 25.4 3.4 ?
14 0.878 0.846 0.663 25.4 3.4 ?
